data_7046862
loop_
_publ_author_name
'Sugiarto, ?'
'Tagami, Tomoko'
'Kawamoto, Keisuke'
'Hayashi, Yoshihito'

_publ_section_title
;
 Synthesis of cationic molybdenum-cobalt heterometallic clusters protected
 against hydrolysis by macrocyclic triazacyclononane complexes.
;
_journal_issue 29
_journal_name_full 'Dalton transactions (Cambridge, England : 2003)'
_journal_page_first 9657
_journal_page_last 9664
_journal_paper_doi 10.1039/c8dt01226a
_journal_volume 47
_journal_year 2018
_chemical_formula_moiety 'C24 H63 Co4 Mo4 N12 O17 5-, (C F3 O3 S)5, (H2 O)6'
_chemical_formula_sum 'C29 H75 Co4 F15 Mo4 N12 O38 S5'
_chemical_formula_weight 2264.79
_space_group_crystal_system monoclinic
_space_group_IT_number 14
_space_group_name_Hall '-P 2ybc'
_space_group_name_H-M_alt 'P 1 21/c 1'
_symmetry_space_group_name_Hall '-P 2ybc'
_symmetry_space_group_name_H-M 'P 1 21/c 1'
_atom_sites_solution_hydrogens mixed
_audit_creation_method SHELXL-2014/7
_audit_update_record
;
2018-06-13 deposited with the CCDC.
2018-06-26 downloaded from the CCDC.
;
_cell_angle_alpha 90
_cell_angle_beta 90.69(1)
_cell_angle_gamma 90
_cell_formula_units_Z 4
_cell_length_a 23.1839(5)
_cell_length_b 18.5915(4)
_cell_length_c 16.4545(3)
_cell_measurement_reflns_used 9144
_cell_measurement_temperature 93(2)
_cell_measurement_theta_max 72.57
_cell_measurement_theta_min 3.05
_cell_volume 7091.8(3)
_computing_cell_refinement 'SAINT (Bruker AXS)'
_computing_data_collection 'APEX3 (Bruker AXS)'
_computing_data_reduction 'SAINT (Bruker AXS)'
_computing_molecular_graphics 'ShelXle (H?bschle et al., 2011)'
_computing_publication_material 'APEX3 (Bruker AXS)'
_computing_structure_refinement 'SHELXL-2014/7 (Sheldrick, 2014)'
_computing_structure_solution 'SHELXT (Sheldrick, 2015)'
_diffrn_ambient_temperature 93(2)
_diffrn_measured_fraction_theta_full 0.999
_diffrn_measured_fraction_theta_max 0.992
_diffrn_measurement_device_type 'Bruker D8 goniometer'
_diffrn_measurement_method 'omega scans'
_diffrn_radiation_type CuK\a
_diffrn_radiation_wavelength 1.54178
_diffrn_reflns_av_R_equivalents 0.0884
_diffrn_reflns_av_unetI/netI 0.0721
_diffrn_reflns_Laue_measured_fraction_full 0.999
_diffrn_reflns_Laue_measured_fraction_max 0.992
_diffrn_reflns_limit_h_max 28
_diffrn_reflns_limit_h_min -28
_diffrn_reflns_limit_k_max 22
_diffrn_reflns_limit_k_min -22
_diffrn_reflns_limit_l_max 20
_diffrn_reflns_limit_l_min -19
_diffrn_reflns_number 56422
_diffrn_reflns_point_group_measured_fraction_full 0.999
_diffrn_reflns_point_group_measured_fraction_max 0.992
_diffrn_reflns_theta_full 67.679
_diffrn_reflns_theta_max 72.645
_diffrn_reflns_theta_min 3.047
_diffrn_source 'rotating-anode X-ray tube'
_exptl_absorpt_coefficient_mu 15.376
_exptl_absorpt_correction_T_max 0.7536
_exptl_absorpt_correction_T_min 0.4205
_exptl_absorpt_correction_type 'Multi-scan (SADABS; Bruker, 2015)'
_exptl_absorpt_process_details
;
The wR2 (int) value was improved from 0.1075 to 0.0624 after
the absorption corrections by unisg SADABS program.
;
_exptl_crystal_colour purple
_exptl_crystal_density_diffrn 2.121
_exptl_crystal_description Block
_exptl_crystal_F_000 4512
_exptl_crystal_size_max 0.05
_exptl_crystal_size_mid 0.03
_exptl_crystal_size_min 0.02
_refine_diff_density_max 2.541
_refine_diff_density_min -1.672
_refine_diff_density_rms 0.171
_refine_ls_extinction_method none
_refine_ls_goodness_of_fit_ref 1.048
_refine_ls_hydrogen_treatment mixed
_refine_ls_matrix_type full
_refine_ls_number_parameters 985
_refine_ls_number_reflns 13984
_refine_ls_number_restraints 79
_refine_ls_restrained_S_all 1.047
_refine_ls_R_factor_all 0.0916
_refine_ls_R_factor_gt 0.0647
_refine_ls_shift/su_max 0.001
_refine_ls_shift/su_mean 0.000
_refine_ls_structure_factor_coef Fsqd
_refine_ls_weighting_details 'w=1/[\s^2^(Fo^2^)+(0.0474P)^2^+86.1882P] where P=(Fo^2^+2Fc^2^)/3'
_refine_ls_weighting_scheme calc
_refine_ls_wR_factor_gt 0.1402
_refine_ls_wR_factor_ref 0.1538
_reflns_Friedel_coverage 0.000
_reflns_number_gt 10768
_reflns_number_total 13984
_reflns_threshold_expression 'I > 2\s(I)'
_cod_data_source_file c8dt01226a2.cif
_cod_data_source_block 3
_cod_depositor_comments 'Adding full bibliography for 7046860--7046863.cif.'
_cod_original_cell_volume 7091.7(3)
_cod_database_code 7046862
_shelx_shelxl_version_number 2014/7
_shelx_space_group_comment
;
The symmetry employed for this shelxl refinement is uniquely defined
by the following loop, which should always be used as a source of
symmetry information in preference to the above space-group names.
They are only intended as comments.
;

loop_
_space_group_symop_operation_xyz
'x, y, z'
'-x, y+1/2, -z+1/2'
'-x, -y, -z'
'x, -y-1/2, z-1/2'

loop_
_atom_site_label
_atom_site_type_symbol
_atom_site_fract_x
_atom_site_fract_y
_atom_site_fract_z
_atom_site_U_iso_or_equiv
_atom_site_adp_type
_atom_site_occupancy
_atom_site_site_symmetry_order
_atom_site_calc_flag
_atom_site_refinement_flags_posn
_atom_site_refinement_flags_adp
_atom_site_refinement_flags_occupancy
Mo1 Mo 0.67916(3) 0.52935(3) 0.45653(4) 0.01803(14) Uani 1 1 d . . .
Mo2 Mo 0.82761(3) 0.54222(3) 0.46050(4) 0.01731(14) Uani 1 1 d . . .
Mo3 Mo 0.74999(3) 0.59362(3) 0.62649(4) 0.01835(14) Uani 1 1 d . . .
Mo4 Mo 0.76237(3) 0.37191(4) 0.60125(4) 0.02240(15) Uani 1 1 d . . .
Co1 Co 0.76310(5) 0.38811(6) 0.38346(7) 0.0176(3) Uani 1 1 d . . .
Co2 Co 0.63576(5) 0.47390(7) 0.64819(7) 0.0184(3) Uani 1 1 d . . .
Co3 Co 0.74397(5) 0.68395(6) 0.45584(8) 0.0188(3) Uani 1 1 d . . .
Co4 Co 0.87540(5) 0.49664(7) 0.65513(8) 0.0205(3) Uani 1 1 d . . .
O11 O 0.7006(2) 0.4540(3) 0.3993(3) 0.0185(11) Uani 1 1 d . . .
O12 O 0.6341(2) 0.5009(3) 0.5360(3) 0.0212(11) Uani 1 1 d . . .
O13 O 0.6338(2) 0.5763(3) 0.3923(3) 0.0255(12) Uani 1 1 d . . .
O14 O 0.7539(2) 0.5212(3) 0.5313(3) 0.0203(11) Uani 1 1 d . . .
O15 O 0.7514(2) 0.5915(3) 0.4018(3) 0.0214(11) Uani 1 1 d D . .
H50 H 0.746(4) 0.584(5) 0.3518(18) 0.032 Uiso 1 1 d D U .
O16 O 0.6915(2) 0.6306(3) 0.5235(3) 0.0225(12) Uani 1 1 d D . .
H34 H 0.661(2) 0.651(5) 0.541(6) 0.034 Uiso 1 1 d D U .
O21 O 0.8171(2) 0.4634(3) 0.4016(3) 0.0205(11) Uani 1 1 d . . .
O22 O 0.8735(2) 0.5194(3) 0.5412(3) 0.0232(12) Uani 1 1 d . . .
O23 O 0.8685(2) 0.5974(3) 0.4004(3) 0.0251(12) Uani 1 1 d . . .
O24 O 0.8020(2) 0.6421(3) 0.5266(3) 0.0223(12) Uani 1 1 d D . .
H41 H 0.827(3) 0.671(4) 0.544(6) 0.033 Uiso 1 1 d D U .
O31 O 0.6922(2) 0.5474(3) 0.6712(3) 0.0214(11) Uani 1 1 d . . .
O32 O 0.8145(2) 0.5654(3) 0.6741(3) 0.0242(12) Uani 1 1 d . . .
O33 O 0.7419(3) 0.6812(3) 0.6590(3) 0.0279(13) Uani 1 1 d . . .
O41 O 0.7652(2) 0.3614(3) 0.4947(3) 0.0223(12) Uani 1 1 d . . .
O42 O 0.6942(2) 0.4047(3) 0.6306(4) 0.0250(12) Uani 1 1 d . . .
O43 O 0.8203(2) 0.4224(3) 0.6413(3) 0.0258(12) Uani 1 1 d . . .
O44 O 0.7687(3) 0.2863(3) 0.6437(4) 0.0397(16) Uani 1 1 d . . .
N13 N 0.8241(3) 0.3207(4) 0.3641(4) 0.0253(15) Uani 1 1 d . . .
H0X H 0.8552 0.3280 0.4061 0.030 Uiso 1 1 calc R U .
N22 N 0.6319(3) 0.4437(4) 0.7598(4) 0.0318(17) Uani 1 1 d . . .
H1A H 0.6710 0.4487 0.7855 0.038 Uiso 1 1 calc R U .
N42 N 0.9366(3) 0.4298(4) 0.6381(5) 0.0297(16) Uani 1 1 d . . .
H1C H 0.9247 0.3958 0.5940 0.036 Uiso 1 1 calc R U .
N31 N 0.6853(3) 0.7196(4) 0.3819(5) 0.0327(17) Uani 1 1 d . . .
HN31 H 0.6618 0.6775 0.3633 0.039 Uiso 1 1 calc R U .
N41 N 0.9333(3) 0.5696(4) 0.6724(5) 0.0324(17) Uani 1 1 d . . .
H1F H 0.9236 0.6126 0.6384 0.039 Uiso 1 1 calc R U .
N21 N 0.5748(3) 0.5402(4) 0.6722(4) 0.0272(16) Uani 1 1 d . . .
H1G H 0.5802 0.5854 0.6403 0.033 Uiso 1 1 calc R U .
N43 N 0.8832(3) 0.4750(5) 0.7690(5) 0.0373(19) Uani 1 1 d . . .
H01K H 0.8442 0.4763 0.7944 0.045 Uiso 1 1 calc R U .
N32 N 0.7350(4) 0.7722(4) 0.5149(5) 0.0372(19) Uani 1 1 d . . .
HN33 H 0.7304 0.7602 0.5737 0.045 Uiso 1 1 calc R U .
N23 N 0.5767(3) 0.4043(4) 0.6253(4) 0.0254(15) Uani 1 1 d . . .
H11N H 0.5901 0.3734 0.5794 0.030 Uiso 1 1 calc R U .
N12 N 0.7106(3) 0.3118(4) 0.3592(4) 0.0285(16) Uani 1 1 d . . .
H12N H 0.6804 0.3113 0.4020 0.034 Uiso 1 1 calc R U .
N33 N 0.7989(3) 0.7342(4) 0.3889(5) 0.0291(16) Uani 1 1 d . . .
H333 H 0.8356 0.7059 0.3878 0.035 Uiso 1 1 calc R U .
N11 N 0.7634(3) 0.4077(4) 0.2692(4) 0.0251(15) Uani 1 1 d . . .
H19N H 0.7590 0.4608 0.2616 0.030 Uiso 1 1 calc R U .
C1Z C 0.5670(4) 0.3569(5) 0.6969(6) 0.039(2) Uani 1 1 d . . .
H1ZA H 0.5638 0.3063 0.6789 0.046 Uiso 1 1 calc R U .
H1ZB H 0.5304 0.3704 0.7234 0.046 Uiso 1 1 calc R U .
C02A C 0.8200(5) 0.3862(8) 0.2366(7) 0.063(4) Uani 1 1 d . . .
H02A H 0.8143 0.3675 0.1807 0.076 Uiso 1 1 calc R U .
H02B H 0.8449 0.4293 0.2332 0.076 Uiso 1 1 calc R U .
C02C C 0.5171(4) 0.5082(5) 0.6514(6) 0.037(2) Uani 1 1 d . . .
H02C H 0.4927 0.5445 0.6236 0.044 Uiso 1 1 calc R U .
H02D H 0.4975 0.4933 0.7019 0.044 Uiso 1 1 calc R U .
C02D C 0.9879(4) 0.4705(6) 0.6109(9) 0.056(3) Uani 1 1 d . . .
H02E H 1.0232 0.4433 0.6254 0.067 Uiso 1 1 calc R U .
H02F H 0.9864 0.4757 0.5511 0.067 Uiso 1 1 calc R U .
C02F C 0.9496(6) 0.3880(6) 0.7125(6) 0.056(3) Uani 1 1 d . . .
H02G H 0.9499 0.3361 0.6991 0.068 Uiso 1 1 calc R U .
H02H H 0.9884 0.4011 0.7333 0.068 Uiso 1 1 calc R U .
C02J C 0.6829(5) 0.8123(5) 0.4872(8) 0.056(3) Uani 1 1 d . . .
H02I H 0.6948 0.8575 0.4603 0.067 Uiso 1 1 calc R U .
H02J H 0.6593 0.8252 0.5349 0.067 Uiso 1 1 calc R U .
C02K C 0.7883(5) 0.8129(6) 0.5061(7) 0.050(3) Uani 1 1 d . . .
H02K H 0.8174 0.7953 0.5459 0.060 Uiso 1 1 calc R U .
H02L H 0.7810 0.8643 0.5176 0.060 Uiso 1 1 calc R U .
C02L C 0.8483(6) 0.3339(9) 0.2833(7) 0.079(5) Uani 1 1 d . . .
H02M H 0.8892 0.3485 0.2903 0.095 Uiso 1 1 calc R U .
H02N H 0.8479 0.2881 0.2527 0.095 Uiso 1 1 calc R U .
C02M C 0.6467(5) 0.7679(7) 0.4285(8) 0.059(3) Uani 1 1 d . . .
H02O H 0.6183 0.7390 0.4588 0.071 Uiso 1 1 calc R U .
H02P H 0.6254 0.8000 0.3907 0.071 Uiso 1 1 calc R U .
C02O C 0.8001(5) 0.2482(5) 0.3736(10) 0.070(4) Uani 1 1 d . U .
H02Q H 0.8190 0.2158 0.3343 0.084 Uiso 1 1 calc R U .
H02R H 0.8099 0.2306 0.4288 0.084 Uiso 1 1 calc R U .
C02P C 0.8111(6) 0.8053(6) 0.4231(8) 0.067(4) Uani 1 1 d . . .
H02S H 0.7936 0.8426 0.3876 0.080 Uiso 1 1 calc R U .
H02T H 0.8533 0.8133 0.4245 0.080 Uiso 1 1 calc R U .
C02Q C 0.7410(5) 0.2430(5) 0.3622(11) 0.076(5) Uani 1 1 d . U .
H2Q1 H 0.7250 0.2139 0.4070 0.092 Uiso 1 1 calc R U .
H2Q2 H 0.7333 0.2168 0.3109 0.092 Uiso 1 1 calc R U .
C02R C 0.9308(7) 0.5897(7) 0.7590(7) 0.065(4) Uani 1 1 d . . .
H02V H 0.9676 0.6126 0.7756 0.078 Uiso 1 1 calc R U .
H02W H 0.8995 0.6252 0.7667 0.078 Uiso 1 1 calc R U .
C02T C 0.9905(4) 0.5418(6) 0.6484(10) 0.061(4) Uani 1 1 d . . .
H02X H 1.0080 0.5759 0.6097 0.073 Uiso 1 1 calc R U .
H02Y H 1.0158 0.5395 0.6972 0.073 Uiso 1 1 calc R U .
C02V C 0.9206(7) 0.5285(9) 0.8093(7) 0.077(5) Uani 1 1 d . . .
H02Z H 0.9024 0.5444 0.8603 0.093 Uiso 1 1 calc R U .
H010 H 0.9580 0.5058 0.8236 0.093 Uiso 1 1 calc R U .
C02W C 0.9070(6) 0.4014(8) 0.7758(8) 0.073(4) Uani 1 1 d . . .
H011 H 0.9254 0.3951 0.8299 0.087 Uiso 1 1 calc R U .
H012 H 0.8753 0.3659 0.7707 0.087 Uiso 1 1 calc R U .
C02X C 0.6823(7) 0.3294(10) 0.2810(7) 0.090(6) Uani 1 1 d . U .
H013 H 0.6730 0.2838 0.2526 0.108 Uiso 1 1 calc R U .
H014 H 0.6454 0.3539 0.2924 0.108 Uiso 1 1 calc R U .
C020 C 0.5248(4) 0.4441(5) 0.5971(7) 0.036(2) Uani 1 1 d . . .
H015 H 0.4904 0.4126 0.5996 0.043 Uiso 1 1 calc R U .
H016 H 0.5296 0.4600 0.5401 0.043 Uiso 1 1 calc R U .
C023 C 0.7745(5) 0.7375(7) 0.3057(6) 0.047(3) Uani 1 1 d . . .
H017 H 0.7812 0.6913 0.2775 0.056 Uiso 1 1 calc R U .
H018 H 0.7938 0.7761 0.2747 0.056 Uiso 1 1 calc R U .
C024 C 0.5812(5) 0.5563(5) 0.7614(6) 0.037(2) Uani 1 1 d . . .
H019 H 0.6145 0.5886 0.7708 0.044 Uiso 1 1 calc R U .
H01A H 0.5461 0.5806 0.7813 0.044 Uiso 1 1 calc R U .
C025 C 0.5903(5) 0.4868(6) 0.8064(6) 0.043(3) Uani 1 1 d . . .
H01B H 0.6056 0.4963 0.8618 0.051 Uiso 1 1 calc R U .
H01C H 0.5533 0.4605 0.8111 0.051 Uiso 1 1 calc R U .
C027 C 0.7112(5) 0.7524(7) 0.3092(6) 0.049(3) Uani 1 1 d . . .
H01D H 0.7047 0.8050 0.3102 0.059 Uiso 1 1 calc R U .
H01E H 0.6920 0.7329 0.2598 0.059 Uiso 1 1 calc R U .
C028 C 0.6161(5) 0.3646(6) 0.7563(7) 0.045(3) Uani 1 1 d . . .
H01F H 0.6495 0.3357 0.7384 0.054 Uiso 1 1 calc R U .
H01G H 0.6044 0.3474 0.8106 0.054 Uiso 1 1 calc R U .
C029 C 0.7137(5) 0.3721(7) 0.2292(7) 0.057(3) Uani 1 1 d . U .
H01H H 0.6879 0.4094 0.2058 0.069 Uiso 1 1 calc R U .
H01I H 0.7279 0.3422 0.1839 0.069 Uiso 1 1 calc R U .
O1 O 0.7495(3) 0.5610(3) 0.2452(3) 0.0287(13) Uani 1 1 d . . .
O2 O 0.5939(3) 0.6805(3) 0.5943(4) 0.0306(14) Uani 1 1 d . . .
O3 O 0.9008(3) 0.7056(4) 0.5854(4) 0.0353(15) Uani 1 1 d . . .
O4 O 0.9226(3) 0.7407(4) 0.3317(5) 0.0513(19) Uani 1 1 d . . .
O5 O 0.5765(5) 0.7464(6) 0.2355(6) 0.090(4) Uani 0.969(19) 1 d . . P
O6 O 0.4589(6) 0.8482(9) 0.2695(8) 0.098(7) Uani 0.726(19) 1 d . . P
O7 O 0.5288(8) 0.7865(10) 0.3568(14) 0.033(6) Uani 0.306(17) 1 d . . P
S009 S 0.43778(10) 0.78165(13) 0.04758(15) 0.0351(5) Uani 1 1 d . U .
O01L O 0.3894(3) 0.8222(5) 0.0212(5) 0.067(3) Uani 1 1 d . U .
O01Q O 0.4416(4) 0.7676(5) 0.1330(5) 0.068(2) Uani 1 1 d . U .
O01U O 0.4906(3) 0.8014(6) 0.0076(6) 0.081(3) Uani 1 1 d . U .
F02I F 0.4572(8) 0.6464(6) 0.0248(10) 0.196(6) Uani 1 1 d . U .
F02N F 0.3703(7) 0.6731(7) 0.0395(8) 0.156(5) Uani 1 1 d . U .
F02S F 0.4164(8) 0.6981(6) -0.0727(7) 0.182(6) Uani 1 1 d . U .
C02Z C 0.4235(10) 0.6943(9) 0.0058(11) 0.104(4) Uani 1 1 d . U .
S00A S 0.24662(10) 0.50997(13) 0.10650(14) 0.0337(5) Uani 1 1 d . . .
O01M O 0.1943(4) 0.4699(4) 0.1066(6) 0.067(3) Uani 1 1 d . . .
O01N O 0.2965(4) 0.4648(4) 0.1089(5) 0.058(2) Uani 1 1 d . . .
OF14 O 0.2480(4) 0.5688(4) 0.1625(4) 0.0490(19) Uani 1 1 d . . .
F015 F 0.2484(4) 0.5022(4) -0.0503(4) 0.078(2) Uani 1 1 d . . .
F021 F 0.2033(6) 0.5920(5) -0.0035(6) 0.136(5) Uani 1 1 d . . .
F022 F 0.2899(6) 0.5933(6) -0.0008(6) 0.128(5) Uani 1 1 d . . .
C02G C 0.2463(6) 0.5509(6) 0.0078(7) 0.054(3) Uani 1 1 d . . .
S00B S 0.04743(9) 0.77745(13) 0.01008(15) 0.0338(5) Uani 1 1 d . . .
F01P F 0.0291(4) 0.6517(4) -0.0592(6) 0.090(3) Uani 1 1 d . . .
F01Y F 0.1176(4) 0.6758(5) -0.0342(7) 0.108(3) Uani 1 1 d . . .
F016 F 0.0729(4) 0.7263(4) -0.1341(5) 0.078(2) Uani 1 1 d . . .
O0Z O -0.0079(3) 0.7981(4) -0.0229(4) 0.0418(16) Uani 1 1 d . . .
O10 O 0.0921(3) 0.8304(4) -0.0028(4) 0.0447(18) Uani 1 1 d . . .
O018 O 0.0474(3) 0.7471(4) 0.0891(5) 0.054(2) Uani 1 1 d . . .
C02B C 0.0682(5) 0.7038(6) -0.0586(9) 0.059(3) Uani 1 1 d . . .
S00C S 0.89902(10) 0.59089(16) 0.16658(15) 0.0416(6) Uani 1 1 d . . .
F00Q F 0.9165(3) 0.6167(4) 0.0134(4) 0.064(2) Uani 1 1 d . . .
F1J F 0.9858(3) 0.5631(6) 0.0721(4) 0.099(3) Uani 1 1 d . . .
F1S F 0.9094(5) 0.5071(5) 0.0403(5) 0.096(3) Uani 1 1 d . . .
O01H O 0.9188(4) 0.5361(5) 0.2160(5) 0.068(3) Uani 1 1 d . . .
O01I O 0.8394(3) 0.5922(6) 0.1516(5) 0.064(3) Uani 1 1 d . . .
O01V O 0.9225(5) 0.6622(5) 0.1822(6) 0.078(3) Uani 1 1 d . . .
C02H C 0.9289(5) 0.5686(7) 0.0679(7) 0.049(3) Uani 1 1 d . . .
S00D S 0.59798(11) 0.5549(2) 0.17630(16) 0.0586(9) Uani 1 1 d . . .
F1T F 0.5236(4) 0.4968(7) 0.0777(5) 0.110(4) Uani 1 1 d . . .
F1W F 0.5724(4) 0.5817(8) 0.0254(5) 0.142(6) Uani 1 1 d . . .
F26 F 0.6130(5) 0.4784(8) 0.0441(7) 0.130(4) Uani 1 1 d . . .
O01B O 0.5526(3) 0.5983(5) 0.2056(5) 0.061(2) Uani 1 1 d . . .
O01R O 0.6517(3) 0.5944(6) 0.1640(5) 0.072(3) Uani 1 1 d . . .
O02E O 0.6030(5) 0.4872(6) 0.2162(6) 0.089(3) Uani 1 1 d . . .
C02U C 0.5748(6) 0.5306(14) 0.0732(10) 0.102(7) Uani 1 1 d . . .

loop_
_atom_site_aniso_label
_atom_site_aniso_U_11
_atom_site_aniso_U_22
_atom_site_aniso_U_33
_atom_site_aniso_U_23
_atom_site_aniso_U_13
_atom_site_aniso_U_12
Mo1 0.0231(3) 0.0168(3) 0.0142(3) 0.0005(2) 0.0042(2) 0.0012(2)
Mo2 0.0196(3) 0.0167(3) 0.0158(3) -0.0008(2) 0.0038(2) -0.0016(2)
Mo3 0.0207(3) 0.0196(3) 0.0148(3) -0.0045(2) 0.0030(2) -0.0001(2)
Mo4 0.0250(3) 0.0245(3) 0.0178(3) 0.0029(3) 0.0058(2) 0.0020(3)
Co1 0.0232(6) 0.0142(6) 0.0154(6) -0.0026(5) 0.0047(5) -0.0016(5)
Co2 0.0201(6) 0.0206(6) 0.0147(6) 0.0027(5) 0.0072(5) -0.0007(5)
Co3 0.0247(7) 0.0131(6) 0.0188(7) 0.0012(5) 0.0034(5) 0.0006(5)
Co4 0.0191(6) 0.0263(7) 0.0160(6) 0.0009(5) 0.0015(5) 0.0031(5)
O11 0.021(3) 0.024(3) 0.010(2) -0.003(2) 0.003(2) -0.004(2)
O12 0.024(3) 0.023(3) 0.016(3) -0.002(2) 0.003(2) -0.002(2)
O13 0.023(3) 0.031(3) 0.022(3) 0.007(2) -0.002(2) 0.004(2)
O14 0.013(2) 0.020(3) 0.028(3) -0.005(2) 0.005(2) 0.001(2)
O15 0.022(3) 0.024(3) 0.018(3) -0.001(2) 0.001(2) -0.003(2)
O16 0.022(3) 0.026(3) 0.019(3) 0.002(2) 0.004(2) 0.003(2)
O21 0.023(3) 0.023(3) 0.016(3) -0.005(2) 0.004(2) 0.003(2)
O22 0.023(3) 0.023(3) 0.023(3) -0.001(2) 0.003(2) 0.001(2)
O23 0.029(3) 0.027(3) 0.020(3) 0.001(2) 0.010(2) -0.004(2)
O24 0.022(3) 0.022(3) 0.024(3) -0.001(2) 0.004(2) -0.004(2)
O31 0.024(3) 0.026(3) 0.015(3) 0.001(2) 0.005(2) -0.002(2)
O32 0.025(3) 0.033(3) 0.015(3) -0.001(2) -0.007(2) 0.004(2)
O33 0.038(3) 0.025(3) 0.021(3) -0.003(2) 0.007(3) 0.001(3)
O41 0.029(3) 0.018(3) 0.020(3) 0.001(2) 0.005(2) 0.001(2)
O42 0.023(3) 0.023(3) 0.029(3) 0.005(2) 0.010(2) 0.000(2)
O43 0.026(3) 0.026(3) 0.025(3) -0.002(2) 0.000(2) 0.001(2)
O44 0.051(4) 0.034(4) 0.034(4) 0.014(3) 0.011(3) 0.011(3)
N13 0.035(4) 0.020(3) 0.021(4) -0.003(3) 0.004(3) 0.001(3)
N22 0.028(4) 0.048(5) 0.019(4) 0.007(3) 0.009(3) 0.002(3)
N42 0.024(4) 0.033(4) 0.032(4) -0.001(3) -0.002(3) 0.005(3)
N31 0.039(4) 0.031(4) 0.029(4) 0.010(3) 0.006(3) 0.011(3)
N41 0.035(4) 0.035(4) 0.027(4) -0.003(3) -0.004(3) -0.001(3)
N21 0.027(4) 0.024(4) 0.031(4) -0.004(3) 0.005(3) 0.001(3)
N43 0.033(4) 0.059(5) 0.021(4) 0.005(4) 0.004(3) 0.008(4)
N32 0.065(6) 0.013(3) 0.033(4) 0.000(3) 0.010(4) 0.006(3)
N23 0.029(4) 0.023(3) 0.025(4) 0.004(3) 0.010(3) 0.001(3)
N12 0.035(4) 0.024(4) 0.027(4) -0.006(3) 0.011(3) -0.008(3)
N33 0.036(4) 0.019(3) 0.033(4) 0.003(3) 0.005(3) -0.002(3)
N11 0.028(4) 0.027(4) 0.020(4) -0.002(3) 0.004(3) -0.005(3)
C1Z 0.050(6) 0.020(4) 0.046(6) 0.015(4) 0.019(5) -0.003(4)
C02A 0.052(7) 0.096(10) 0.041(6) 0.026(7) 0.033(6) 0.032(7)
C02C 0.024(4) 0.041(5) 0.046(6) 0.006(5) 0.009(4) 0.001(4)
C02D 0.029(5) 0.050(7) 0.090(10) -0.004(6) 0.019(6) 0.005(5)
C02F 0.098(10) 0.044(6) 0.026(6) 0.012(5) 0.000(6) 0.025(6)
C02J 0.063(7) 0.025(5) 0.080(9) 0.003(5) 0.029(7) 0.011(5)
C02K 0.054(7) 0.041(6) 0.057(7) -0.021(5) 0.009(6) -0.014(5)
C02L 0.061(8) 0.147(14) 0.030(6) 0.029(8) 0.024(6) 0.061(9)
C02M 0.056(7) 0.068(8) 0.054(7) 0.008(6) 0.008(6) 0.034(6)
C02O 0.057(6) 0.014(5) 0.137(12) -0.002(6) -0.032(8) 0.000(5)
C02P 0.089(10) 0.044(7) 0.068(9) -0.006(6) 0.034(7) -0.035(7)
C02Q 0.050(6) 0.014(5) 0.167(14) -0.016(7) 0.045(8) -0.006(4)
C02R 0.116(12) 0.045(7) 0.032(6) -0.008(5) -0.028(7) -0.017(7)
C02T 0.022(5) 0.046(6) 0.115(11) -0.002(7) 0.009(6) -0.002(5)
C02V 0.083(10) 0.117(13) 0.033(6) -0.018(8) 0.000(6) -0.046(9)
C02W 0.074(9) 0.093(10) 0.052(8) 0.033(7) 0.025(7) 0.056(8)
C02X 0.089(10) 0.151(14) 0.030(6) 0.016(7) -0.020(6) -0.087(10)
C020 0.023(4) 0.032(5) 0.053(6) -0.005(4) 0.000(4) -0.004(4)
C023 0.043(6) 0.064(7) 0.033(6) 0.019(5) 0.009(5) 0.011(5)
C024 0.047(6) 0.036(5) 0.027(5) -0.005(4) 0.012(4) -0.001(4)
C025 0.044(6) 0.065(7) 0.020(5) -0.001(5) 0.011(4) 0.005(5)
C027 0.046(6) 0.070(8) 0.033(6) 0.019(5) 0.004(5) 0.005(5)
C028 0.045(6) 0.044(6) 0.048(6) 0.018(5) 0.017(5) -0.006(5)
C029 0.072(8) 0.062(7) 0.037(6) 0.020(5) -0.024(5) -0.032(6)
O1 0.033(3) 0.035(3) 0.018(3) 0.003(3) 0.002(2) -0.004(3)
O2 0.028(3) 0.029(3) 0.036(4) 0.004(3) 0.007(3) 0.008(2)
O3 0.025(3) 0.043(4) 0.037(4) 0.003(3) 0.000(3) -0.011(3)
O4 0.045(4) 0.054(5) 0.055(5) 0.002(4) 0.000(4) -0.006(4)
O5 0.112(9) 0.113(9) 0.046(6) 0.030(6) -0.003(5) -0.056(7)
O6 0.094(11) 0.146(15) 0.052(8) 0.020(8) -0.023(7) -0.079(10)
O7 0.020(10) 0.026(11) 0.053(15) 0.012(10) 0.008(9) -0.005(8)
S009 0.0293(11) 0.0340(12) 0.0422(14) 0.0118(10) 0.0075(10) 0.0004(9)
O01L 0.042(4) 0.082(6) 0.077(6) 0.044(5) 0.029(4) 0.031(4)
O01Q 0.089(7) 0.069(6) 0.045(4) 0.027(4) 0.002(4) -0.003(5)
O01U 0.026(4) 0.131(8) 0.087(6) 0.066(6) -0.001(4) -0.008(4)
F02I 0.335(15) 0.057(6) 0.197(12) 0.024(7) 0.108(12) 0.079(9)
F02N 0.218(11) 0.124(9) 0.128(9) -0.014(8) 0.032(9) -0.115(8)
F02S 0.37(2) 0.105(8) 0.074(6) -0.034(5) 0.047(8) -0.075(10)
C02Z 0.183(13) 0.051(6) 0.080(7) 0.001(7) 0.045(10) -0.009(6)
S00A 0.0404(12) 0.0355(12) 0.0251(11) -0.0092(9) 0.0035(9) -0.0020(10)
O01M 0.067(6) 0.048(5) 0.088(7) -0.022(5) 0.030(5) -0.029(4)
O01N 0.067(5) 0.050(5) 0.057(5) -0.011(4) -0.017(4) 0.024(4)
OF14 0.086(6) 0.027(3) 0.034(4) -0.008(3) -0.001(4) -0.003(4)
F015 0.142(8) 0.072(5) 0.021(3) -0.015(3) -0.004(4) 0.001(5)
F021 0.228(14) 0.088(7) 0.091(7) -0.020(6) -0.083(8) 0.085(8)
F022 0.190(12) 0.120(8) 0.074(6) 0.007(6) 0.047(7) -0.094(8)
C02G 0.088(9) 0.040(6) 0.035(6) 0.002(5) -0.002(6) 0.004(6)
S00B 0.0262(11) 0.0374(12) 0.0380(13) 0.0080(10) 0.0053(9) -0.0036(9)
F01P 0.125(8) 0.050(4) 0.094(6) -0.004(4) 0.006(6) -0.025(5)
F01Y 0.076(6) 0.095(7) 0.151(9) -0.029(6) -0.025(6) 0.052(5)
F016 0.099(6) 0.072(5) 0.064(5) -0.005(4) 0.039(4) 0.009(4)
O0Z 0.027(3) 0.056(4) 0.042(4) -0.001(3) 0.005(3) 0.003(3)
O10 0.039(4) 0.046(4) 0.049(4) 0.014(3) 0.000(3) -0.019(3)
O018 0.051(5) 0.064(5) 0.047(5) 0.021(4) 0.003(4) -0.015(4)
C02B 0.046(7) 0.042(7) 0.090(10) -0.002(7) 0.007(7) 0.006(5)
S00C 0.0281(11) 0.0642(17) 0.0325(13) 0.0007(12) 0.0006(10) -0.0022(11)
F00Q 0.050(4) 0.104(6) 0.038(4) 0.010(4) 0.010(3) 0.025(4)
F1J 0.044(4) 0.202(10) 0.051(4) 0.027(6) 0.008(3) 0.055(5)
F1S 0.143(9) 0.081(6) 0.065(5) -0.020(5) 0.005(5) 0.015(6)
O01H 0.046(5) 0.099(7) 0.061(6) 0.020(5) 0.007(4) 0.016(5)
O01I 0.030(4) 0.124(8) 0.038(4) 0.022(5) 0.006(3) -0.001(4)
O01V 0.099(8) 0.080(7) 0.054(6) -0.019(5) 0.006(5) -0.029(6)
C02H 0.046(6) 0.066(8) 0.035(6) -0.011(6) -0.001(5) 0.010(5)
S00D 0.0282(12) 0.116(3) 0.0314(14) 0.0126(16) 0.0058(10) 0.0037(14)
F1T 0.061(5) 0.212(11) 0.057(5) -0.024(6) 0.015(4) -0.055(6)
F1W 0.095(7) 0.280(16) 0.051(5) 0.069(8) -0.028(5) -0.107(9)
F26 0.090(7) 0.202(13) 0.100(8) -0.044(8) 0.038(6) 0.013(8)
O01B 0.034(4) 0.078(6) 0.070(6) 0.014(5) 0.015(4) -0.002(4)
O01R 0.029(4) 0.148(9) 0.039(4) 0.024(5) 0.001(3) -0.001(5)
O02E 0.091(8) 0.108(8) 0.068(7) 0.024(6) 0.008(6) 0.023(6)
C02U 0.039(7) 0.21(2) 0.057(10) -0.027(12) 0.008(7) -0.029(10)

loop_
_atom_type_symbol
_atom_type_description
_atom_type_scat_dispersion_real
_atom_type_scat_dispersion_imag
_atom_type_scat_source
C C 0.0181 0.0091 'International Tables Vol C Tables 4.2.6.8 and 6.1.1.4'
H H 0.0000 0.0000 'International Tables Vol C Tables 4.2.6.8 and 6.1.1.4'
N N 0.0311 0.0180 'International Tables Vol C Tables 4.2.6.8 and 6.1.1.4'
O O 0.0492 0.0322 'International Tables Vol C Tables 4.2.6.8 and 6.1.1.4'
F F 0.0727 0.0534 'International Tables Vol C Tables 4.2.6.8 and 6.1.1.4'
S S 0.3331 0.5567 'International Tables Vol C Tables 4.2.6.8 and 6.1.1.4'
Co Co -2.3653 3.6143 'International Tables Vol C Tables 4.2.6.8 and 6.1.1.4'
Mo Mo -0.0483 2.7339 'International Tables Vol C Tables 4.2.6.8 and 6.1.1.4'

loop_
_geom_angle_atom_site_label_1
_geom_angle_atom_site_label_2
_geom_angle_atom_site_label_3
_geom_angle
O13 Mo1 O11 104.4(3)
O13 Mo1 O12 104.1(3)
O11 Mo1 O12 109.3(2)
O13 Mo1 O14 152.0(2)
O11 Mo1 O14 91.2(2)
O12 Mo1 O14 92.0(2)
O13 Mo1 O16 87.0(2)
O11 Mo1 O16 155.9(2)
O12 Mo1 O16 87.7(2)
O14 Mo1 O16 70.7(2)
O13 Mo1 O15 86.9(2)
O11 Mo1 O15 88.8(2)
O12 Mo1 O15 155.2(2)
O14 Mo1 O15 70.1(2)
O16 Mo1 O15 70.5(2)
O23 Mo2 O22 104.4(3)
O23 Mo2 O21 104.6(3)
O22 Mo2 O21 107.1(2)
O23 Mo2 O14 151.9(2)
O22 Mo2 O14 91.4(2)
O21 Mo2 O14 92.4(2)
O23 Mo2 O15 86.8(2)
O22 Mo2 O15 156.0(2)
O21 Mo2 O15 90.0(2)
O14 Mo2 O15 70.7(2)
O23 Mo2 O24 86.3(2)
O22 Mo2 O24 89.7(2)
O21 Mo2 O24 156.5(2)
O14 Mo2 O24 70.37(19)
O15 Mo2 O24 69.6(2)
O33 Mo3 O32 103.8(3)
O33 Mo3 O31 104.2(3)
O32 Mo3 O31 108.4(3)
O33 Mo3 O14 148.8(2)
O32 Mo3 O14 95.7(2)
O31 Mo3 O14 92.2(2)
O33 Mo3 O24 84.8(2)
O32 Mo3 O24 89.1(2)
O31 Mo3 O24 157.2(2)
O14 Mo3 O24 71.2(2)
O33 Mo3 O16 83.1(2)
O32 Mo3 O16 157.2(2)
O31 Mo3 O16 90.5(2)
O14 Mo3 O16 70.2(2)
O24 Mo3 O16 69.6(2)
O44 Mo4 O43 106.1(3)
O44 Mo4 O41 107.1(3)
O43 Mo4 O41 113.2(3)
O44 Mo4 O42 106.1(3)
O43 Mo4 O42 113.2(3)
O41 Mo4 O42 110.7(3)
O41 Co1 O21 91.8(2)
O41 Co1 N12 90.9(3)
O21 Co1 N12 176.7(3)
O41 Co1 N11 175.5(3)
O21 Co1 N11 90.2(3)
N12 Co1 N11 86.9(3)
O41 Co1 O11 92.6(2)
O21 Co1 O11 90.4(2)
N12 Co1 O11 91.3(3)
N11 Co1 O11 91.4(3)
O41 Co1 N13 88.8(3)
O21 Co1 N13 91.2(3)
N12 Co1 N13 87.1(3)
N11 Co1 N13 87.1(3)
O11 Co1 N13 177.8(3)
O42 Co2 O12 92.1(2)
O42 Co2 N23 91.2(3)
O12 Co2 N23 88.9(3)
O42 Co2 N21 176.1(3)
O12 Co2 N21 91.3(3)
N23 Co2 N21 87.0(3)
O42 Co2 N22 89.4(3)
O12 Co2 N22 175.8(3)
N23 Co2 N22 87.1(3)
N21 Co2 N22 87.0(3)
O42 Co2 O31 91.5(2)
O12 Co2 O31 90.5(2)
N23 Co2 O31 177.2(3)
N21 Co2 O31 90.3(3)
N22 Co2 O31 93.4(3)
N32 Co3 N31 86.9(4)
N32 Co3 O24 96.8(3)
N31 Co3 O24 176.2(3)
N32 Co3 O16 94.3(3)
N31 Co3 O16 95.5(3)
O24 Co3 O16 83.4(2)
N32 Co3 N33 87.2(3)
N31 Co3 N33 86.5(3)
O24 Co3 N33 94.5(3)
O16 Co3 N33 177.6(3)
N32 Co3 O15 176.5(3)
N31 Co3 O15 94.6(3)
O24 Co3 O15 81.6(2)
O16 Co3 O15 82.5(2)
N33 Co3 O15 96.0(3)
O43 Co4 N42 90.6(3)
O43 Co4 O22 92.0(2)
N42 Co4 O22 90.5(3)
O43 Co4 N43 91.1(3)
N42 Co4 N43 86.9(3)
O22 Co4 N43 175.9(3)
O43 Co4 N41 177.5(3)
N42 Co4 N41 87.8(3)
O22 Co4 N41 89.8(3)
N43 Co4 N41 86.9(4)
O43 Co4 O32 90.5(2)
N42 Co4 O32 178.7(3)
O22 Co4 O32 90.2(2)
N43 Co4 O32 92.3(3)
N41 Co4 O32 91.1(3)
Mo1 O11 Co1 143.0(3)
Mo1 O12 Co2 142.0(3)
Mo3 O14 Mo2 109.9(2)
Mo3 O14 Mo1 110.5(2)
Mo2 O14 Mo1 109.1(2)
Co3 O15 Mo2 104.0(2)
Co3 O15 Mo1 101.7(2)
Mo2 O15 Mo1 102.1(2)
Co3 O15 H50 125(7)
Mo2 O15 H50 119(7)
Mo1 O15 H50 102(7)
Co3 O16 Mo1 103.3(2)
Co3 O16 Mo3 102.2(2)
Mo1 O16 Mo3 100.9(2)
Co3 O16 H34 120(7)
Mo1 O16 H34 116(7)
Mo3 O16 H34 112(7)
Mo2 O21 Co1 141.4(3)
Mo2 O22 Co4 143.4(3)
Co3 O24 Mo2 103.2(2)
Co3 O24 Mo3 103.1(2)
Mo2 O24 Mo3 99.9(2)
Co3 O24 H41 115(7)
Mo2 O24 H41 120(7)
Mo3 O24 H41 113(7)
Mo3 O31 Co2 141.6(3)
Mo3 O32 Co4 138.0(3)
Mo4 O41 Co1 158.2(3)
Mo4 O42 Co2 157.0(3)
Mo4 O43 Co4 160.9(4)
C02O N13 C02L 113.5(11)
C02O N13 Co1 107.5(6)
C02L N13 Co1 109.3(6)
C02O N13 H0X 108.8
C02L N13 H0X 108.8
Co1 N13 H0X 108.8
C025 N22 C028 112.7(8)
C025 N22 Co2 112.1(6)
C028 N22 Co2 105.1(6)
C025 N22 H1A 108.9
C028 N22 H1A 108.9
Co2 N22 H1A 108.9
C02F N42 C02D 111.3(9)
C02F N42 Co4 111.4(6)
C02D N42 Co4 108.2(6)
C02F N42 H1C 108.6
C02D N42 H1C 108.6
Co4 N42 H1C 108.6
C027 N31 C02M 114.9(8)
C027 N31 Co3 111.2(6)
C02M N31 Co3 107.8(6)
C027 N31 HN31 107.5
C02M N31 HN31 107.5
Co3 N31 HN31 107.5
C02R N41 C02T 113.1(10)
C02R N41 Co4 106.5(7)
C02T N41 Co4 109.8(6)
C02R N41 H1F 109.1
C02T N41 H1F 109.1
Co4 N41 H1F 109.1
C02C N21 C024 112.3(7)
C02C N21 Co2 110.8(5)
C024 N21 Co2 105.3(6)
C02C N21 H1G 109.5
C024 N21 H1G 109.5
Co2 N21 H1G 109.5
C02V N43 C02W 111.9(11)
C02V N43 Co4 110.2(7)
C02W N43 Co4 107.3(7)
C02V N43 H01K 109.1
C02W N43 H01K 109.1
Co4 N43 H01K 109.1
C02K N32 C02J 113.4(8)
C02K N32 Co3 107.2(6)
C02J N32 Co3 111.5(7)
C02K N32 HN33 108.2
C02J N32 HN33 108.2
Co3 N32 HN33 108.2
C020 N23 C1Z 114.3(7)
C020 N23 Co2 107.4(5)
C1Z N23 Co2 111.0(6)
C020 N23 H11N 108.0
C1Z N23 H11N 108.0
Co2 N23 H11N 108.0
C02Q N12 C02X 115.7(12)
C02Q N12 Co1 109.7(7)
C02X N12 Co1 107.1(7)
C02Q N12 H12N 108.0
C02X N12 H12N 108.0
Co1 N12 H12N 108.0
C02P N33 C023 112.9(9)
C02P N33 Co3 110.0(6)
C023 N33 Co3 107.5(6)
C02P N33 H333 108.8
C023 N33 H333 108.8
Co3 N33 H333 108.8
C029 N11 C02A 114.1(10)
C029 N11 Co1 109.9(6)
C02A N11 Co1 108.6(6)
C029 N11 H19N 108.0
C02A N11 H19N 108.0
Co1 N11 H19N 108.0
N23 C1Z C028 109.8(7)
N23 C1Z H1ZA 109.7
C028 C1Z H1ZA 109.7
N23 C1Z H1ZB 109.7
C028 C1Z H1ZB 109.7
H1ZA C1Z H1ZB 108.2
C02L C02A N11 113.6(9)
C02L C02A H02A 108.8
N11 C02A H02A 108.8
C02L C02A H02B 108.8
N11 C02A H02B 108.8
H02A C02A H02B 107.7
N21 C02C C020 109.8(7)
N21 C02C H02C 109.7
C020 C02C H02C 109.7
N21 C02C H02D 109.7
C020 C02C H02D 109.7
H02C C02C H02D 108.2
C02T C02D N42 111.3(9)
C02T C02D H02E 109.4
N42 C02D H02E 109.4
C02T C02D H02F 109.4
N42 C02D H02F 109.4
H02E C02D H02F 108.0
C02W C02F N42 111.6(9)
C02W C02F H02G 109.3
N42 C02F H02G 109.3
C02W C02F H02H 109.3
N42 C02F H02H 109.3
H02G C02F H02H 108.0
N32 C02J C02M 111.2(8)
N32 C02J H02I 109.4
C02M C02J H02I 109.4
N32 C02J H02J 109.4
C02M C02J H02J 109.4
H02I C02J H02J 108.0
N32 C02K C02P 110.9(9)
N32 C02K H02K 109.5
C02P C02K H02K 109.5
N32 C02K H02L 109.5
C02P C02K H02L 109.5
H02K C02K H02L 108.1
C02A C02L N13 115.6(9)
C02A C02L H02M 108.4
N13 C02L H02M 108.4
C02A C02L H02N 108.4
N13 C02L H02N 108.4
H02M C02L H02N 107.5
N31 C02M C02J 109.1(9)
N31 C02M H02O 109.9
C02J C02M H02O 109.9
N31 C02M H02P 109.9
C02J C02M H02P 109.9
H02O C02M H02P 108.3
C02Q C02O N13 115.3(9)
C02Q C02O H02Q 108.5
N13 C02O H02Q 108.5
C02Q C02O H02R 108.5
N13 C02O H02R 108.5
H02Q C02O H02R 107.5
N33 C02P C02K 111.8(9)
N33 C02P H02S 109.3
C02K C02P H02S 109.3
N33 C02P H02T 109.3
C02K C02P H02T 109.3
H02S C02P H02T 107.9
C02O C02Q N12 114.8(9)
C02O C02Q H2Q1 108.6
N12 C02Q H2Q1 108.6
C02O C02Q H2Q2 108.6
N12 C02Q H2Q2 108.6
H2Q1 C02Q H2Q2 107.5
C02V C02R N41 111.5(10)
C02V C02R H02V 109.3
N41 C02R H02V 109.3
C02V C02R H02W 109.3
N41 C02R H02W 109.3
H02V C02R H02W 108.0
C02D C02T N41 113.4(9)
C02D C02T H02X 108.9
N41 C02T H02X 108.9
C02D C02T H02Y 108.9
N41 C02T H02Y 108.9
H02X C02T H02Y 107.7
C02R C02V N43 112.2(10)
C02R C02V H02Z 109.2
N43 C02V H02Z 109.2
C02R C02V H010 109.2
N43 C02V H010 109.2
H02Z C02V H010 107.9
C02F C02W N43 111.0(10)
C02F C02W H011 109.4
N43 C02W H011 109.4
C02F C02W H012 109.4
N43 C02W H012 109.4
H011 C02W H012 108.0
C029 C02X N12 115.7(10)
C029 C02X H013 108.4
N12 C02X H013 108.4
C029 C02X H014 108.4
N12 C02X H014 108.4
H013 C02X H014 107.4
N23 C020 C02C 108.2(8)
N23 C020 H015 110.1
C02C C020 H015 110.1
N23 C020 H016 110.1
C02C C020 H016 110.1
H015 C020 H016 108.4
N33 C023 C027 109.7(8)
N33 C023 H017 109.7
C027 C023 H017 109.7
N33 C023 H018 109.7
C027 C023 H018 109.7
H017 C023 H018 108.2
C025 C024 N21 108.7(8)
C025 C024 H019 109.9
N21 C024 H019 109.9
C025 C024 H01A 109.9
N21 C024 H01A 109.9
H019 C024 H01A 108.3
N22 C025 C024 107.4(7)
N22 C025 H01B 110.2
C024 C025 H01B 110.2
N22 C025 H01C 110.2
C024 C025 H01C 110.2
H01B C025 H01C 108.5
N31 C027 C023 111.3(8)
N31 C027 H01D 109.4
C023 C027 H01D 109.4
N31 C027 H01E 109.4
C023 C027 H01E 109.4
H01D C027 H01E 108.0
C1Z C028 N22 107.4(8)
C1Z C028 H01F 110.2
N22 C028 H01F 110.2
C1Z C028 H01G 110.2
N22 C028 H01G 110.2
H01F C028 H01G 108.5
C02X C029 N11 113.5(9)
C02X C029 H01H 108.9
N11 C029 H01H 108.9
C02X C029 H01I 108.9
N11 C029 H01I 108.9
H01H C029 H01I 107.7
O01L S009 O01Q 115.9(5)
O01L S009 O01U 113.4(5)
O01Q S009 O01U 116.8(6)
O01L S009 C02Z 103.0(9)
O01Q S009 C02Z 102.7(7)
O01U S009 C02Z 102.1(8)
F02I C02Z F02S 111.5(17)
F02I C02Z F02N 104.7(15)
F02S C02Z F02N 108(2)
F02I C02Z S009 116.5(18)
F02S C02Z S009 110.6(12)
F02N C02Z S009 105.0(12)
O01M S00A O01N 112.4(5)
O01M S00A OF14 114.3(5)
O01N S00A OF14 114.9(5)
O01M S00A C02G 103.2(6)
O01N S00A C02G 105.6(6)
OF14 S00A C02G 105.0(5)
F021 C02G F022 103.4(12)
F021 C02G F015 110.2(11)
F022 C02G F015 107.7(11)
F021 C02G S00A 112.5(10)
F022 C02G S00A 111.2(10)
F015 C02G S00A 111.4(8)
O018 S00B O0Z 116.2(4)
O018 S00B O10 114.5(5)
O0Z S00B O10 113.6(4)
O018 S00B C02B 105.7(6)
O0Z S00B C02B 101.8(5)
O10 S00B C02B 102.9(5)
F016 C02B F01Y 109.3(11)
F016 C02B F01P 106.8(12)
F01Y C02B F01P 107.8(11)
F016 C02B S00B 111.6(8)
F01Y C02B S00B 109.9(10)
F01P C02B S00B 111.3(9)
O01H S00C O01I 115.9(6)
O01H S00C O01V 116.7(6)
O01I S00C O01V 112.5(6)
O01H S00C C02H 103.3(6)
O01I S00C C02H 103.4(5)
O01V S00C C02H 102.7(6)
F00Q C02H F1S 106.9(10)
F00Q C02H F1J 107.5(10)
F1S C02H F1J 106.9(11)
F00Q C02H S00C 112.1(8)
F1S C02H S00C 112.1(9)
F1J C02H S00C 111.1(8)
O01B S00D O02E 113.8(6)
O01B S00D O01R 113.5(6)
O02E S00D O01R 116.3(6)
O01B S00D C02U 104.2(7)
O02E S00D C02U 103.4(10)
O01R S00D C02U 103.7(6)
F1W C02U F1T 111.2(15)
F1W C02U F26 110.0(14)
F1T C02U F26 104.8(17)
F1W C02U S00D 114.3(16)
F1T C02U S00D 108.2(10)
F26 C02U S00D 107.9(12)

loop_
_geom_bond_atom_site_label_1
_geom_bond_atom_site_label_2
_geom_bond_distance
Mo1 O13 1.720(5)
Mo1 O11 1.762(5)
Mo1 O12 1.764(5)
Mo1 O14 2.118(5)
Mo1 O16 2.198(6)
Mo1 O15 2.233(5)
Mo2 O23 1.718(5)
Mo2 O22 1.744(6)
Mo2 O21 1.772(5)
Mo2 O14 2.117(5)
Mo2 O15 2.204(6)
Mo2 O24 2.235(5)
Mo3 O33 1.724(6)
Mo3 O32 1.760(5)
Mo3 O31 1.761(5)
Mo3 O14 2.067(5)
Mo3 O24 2.239(5)
Mo3 O16 2.265(6)
Mo4 O44 1.744(6)
Mo4 O43 1.760(6)
Mo4 O41 1.766(5)
Mo4 O42 1.767(5)
Co1 O41 1.897(6)
Co1 O21 1.899(6)
Co1 N12 1.908(7)
Co1 N11 1.915(7)
Co1 O11 1.918(5)
Co1 N13 1.920(7)
Co2 O42 1.893(6)
Co2 O12 1.914(5)
Co2 N23 1.917(7)
Co2 N21 1.920(7)
Co2 N22 1.923(7)
Co2 O31 1.925(6)
Co3 N32 1.919(7)
Co3 N31 1.932(8)
Co3 O24 1.932(6)
Co3 O16 1.933(6)
Co3 N33 1.935(7)
Co3 O15 1.944(6)
Co4 O43 1.892(6)
Co4 N42 1.910(7)
Co4 O22 1.921(6)
Co4 N43 1.923(8)
Co4 N41 1.928(8)
Co4 O32 1.933(6)
O15 H50 0.84(2)
O16 H34 0.85(2)
O24 H41 0.84(2)
N13 C02O 1.468(12)
N13 C02L 1.470(12)
N13 H0X 1.0000
N22 C025 1.476(12)
N22 C028 1.518(13)
N22 H1A 1.0000
N42 C02F 1.478(12)
N42 C02D 1.481(13)
N42 H1C 1.0000
N31 C027 1.476(12)
N31 C02M 1.487(13)
N31 HN31 1.0000
N41 C02R 1.475(13)
N41 C02T 1.480(12)
N41 H1F 1.0000
N21 C02C 1.499(11)
N21 C024 1.505(12)
N21 H1G 1.0000
N43 C02V 1.472(15)
N43 C02W 1.481(14)
N43 H01K 1.0000
N32 C02K 1.458(13)
N32 C02J 1.487(14)
N32 HN33 1.0000
N23 C020 1.484(11)
N23 C1Z 1.491(11)
N23 H11N 1.0000
N12 C02Q 1.461(13)
N12 C02X 1.474(14)
N12 H12N 1.0000
N33 C02P 1.464(13)
N33 C023 1.476(13)
N33 H333 1.0000
N11 C029 1.476(12)
N11 C02A 1.479(12)
N11 H19N 1.0000
C1Z C028 1.498(15)
C1Z H1ZA 0.9900
C1Z H1ZB 0.9900
C02A C02L 1.400(16)
C02A H02A 0.9900
C02A H02B 0.9900
C02C C020 1.501(13)
C02C H02C 0.9900
C02C H02D 0.9900
C02D C02T 1.462(16)
C02D H02E 0.9900
C02D H02F 0.9900
C02F C02W 1.464(16)
C02F H02G 0.9900
C02F H02H 0.9900
C02J C02M 1.516(18)
C02J H02I 0.9900
C02J H02J 0.9900
C02K C02P 1.476(16)
C02K H02K 0.9900
C02K H02L 0.9900
C02L H02M 0.9900
C02L H02N 0.9900
C02M H02O 0.9900
C02M H02P 0.9900
C02O C02Q 1.383(16)
C02O H02Q 0.9900
C02O H02R 0.9900
C02P H02S 0.9900
C02P H02T 0.9900
C02Q H2Q1 0.9900
C02Q H2Q2 0.9900
C02R C02V 1.428(18)
C02R H02V 0.9900
C02R H02W 0.9900
C02T H02X 0.9900
C02T H02Y 0.9900
C02V H02Z 0.9900
C02V H010 0.9900
C02W H011 0.9900
C02W H012 0.9900
C02X C029 1.380(15)
C02X H013 0.9900
C02X H014 0.9900
C020 H015 0.9900
C020 H016 0.9900
C023 C027 1.496(14)
C023 H017 0.9900
C023 H018 0.9900
C024 C025 1.503(14)
C024 H019 0.9900
C024 H01A 0.9900
C025 H01B 0.9900
C025 H01C 0.9900
C027 H01D 0.9900
C027 H01E 0.9900
C028 H01F 0.9900
C028 H01G 0.9900
C029 H01H 0.9900
C029 H01I 0.9900
S009 O01L 1.415(8)
S009 O01Q 1.432(8)
S009 O01U 1.445(8)
S009 C02Z 1.793(17)
F02I C02Z 1.22(2)
F02N C02Z 1.42(2)
F02S C02Z 1.30(2)
S00A O01M 1.424(8)
S00A O01N 1.429(8)
S00A OF14 1.430(7)
S00A C02G 1.794(12)
F015 C02G 1.318(13)
F021 C02G 1.267(15)
F022 C02G 1.291(15)
S00B O018 1.417(8)
S00B O0Z 1.438(7)
S00B O10 1.447(7)
S00B C02B 1.843(13)
F01P C02B 1.327(14)
F01Y C02B 1.317(14)
F016 C02B 1.317(16)
S00C O01H 1.378(9)
S00C O01I 1.401(7)
S00C O01V 1.456(9)
S00C C02H 1.821(11)
F00Q C02H 1.296(13)
F1J C02H 1.324(13)
F1S C02H 1.307(14)
S00D O01B 1.416(9)
S00D O02E 1.424(11)
S00D O01R 1.462(9)
S00D C02U 1.830(16)
F1T C02U 1.347(17)
F1W C02U 1.23(2)
F26 C02U 1.40(2)
